data_7127747
loop_
_publ_author_name
'Schneider, Matthew L.'
'Linder-Patton, Oliver M'
'Bloch, Witold M.'

_publ_section_title
;
 A covalent deprotection strategy for assembling supramolecular
 coordination polymers from metal-organic cages.
;
_journal_issue 85
_journal_name_full 'Chemical communications (Cambridge, England)'
_journal_page_first 12969
_journal_page_last 12972
_journal_paper_doi 10.1039/d0cc05349j
_journal_volume 56
_journal_year 2020
_chemical_formula_sum 'C120 H100 Cu4 N8 O28'
_chemical_formula_weight 2356.23
_chemical_name_systematic CBoc
_space_group_crystal_system triclinic
_space_group_IT_number 2
_space_group_name_Hall '-P 1'
_space_group_name_H-M_alt 'P -1'
_atom_sites_solution_hydrogens geom
_audit_creation_method SHELXL-2018/3
_audit_update_record
;
2020-06-30 deposited with the CCDC.	2020-09-29 downloaded from the CCDC.
;
_cell_angle_alpha 72.20(3)
_cell_angle_beta 86.15(3)
_cell_angle_gamma 65.93(3)
_cell_formula_units_Z 2
_cell_length_a 19.294(4)
_cell_length_b 19.413(4)
_cell_length_c 23.421(5)
_cell_measurement_reflns_used 36618
_cell_measurement_temperature 100(2)
_cell_measurement_theta_max 22.25
_cell_measurement_theta_min 0.68
_cell_volume 7610(4)
_computing_cell_refinement 'XDS (Kabsch, 1993)'
_computing_data_collection 'BluIce (McPhillips, 2002)'
_computing_data_reduction 'XDS (Kabsch, 1993)'
_computing_molecular_graphics 'shelXle (Huebschle, 2014)'
_computing_publication_material 'CIFTAB (Sheldrick, 1997)'
_computing_structure_refinement 'SHELXL-2018/3 (Sheldrick, 2018)'
_computing_structure_solution 'SHELXT-2018/3 (Sheldrick, 2018)'
_diffrn_ambient_temperature 100(2)
_diffrn_measured_fraction_theta_full 0.921
_diffrn_measured_fraction_theta_max 0.921
_diffrn_measurement_device_type 'ADSC Quantum 210r'
_diffrn_measurement_method 'Phi Scan'
_diffrn_radiation_type Synchrotron
_diffrn_radiation_wavelength 0.71073
_diffrn_reflns_av_R_equivalents 0.0413
_diffrn_reflns_av_unetI/netI 0.0555
_diffrn_reflns_Laue_measured_fraction_full 0.921
_diffrn_reflns_Laue_measured_fraction_max 0.921
_diffrn_reflns_limit_h_max 21
_diffrn_reflns_limit_h_min -21
_diffrn_reflns_limit_k_max 22
_diffrn_reflns_limit_k_min -22
_diffrn_reflns_limit_l_max 26
_diffrn_reflns_limit_l_min -25
_diffrn_reflns_number 42606
_diffrn_reflns_point_group_measured_fraction_full 0.921
_diffrn_reflns_point_group_measured_fraction_max 0.921
_diffrn_reflns_theta_full 23.816
_diffrn_reflns_theta_max 23.816
_diffrn_reflns_theta_min 0.915
_diffrn_source 'MX1 Beamline Australian Synchrotron'
_exptl_absorpt_coefficient_mu 0.611
_exptl_crystal_colour green
_exptl_crystal_density_diffrn 1.028
_exptl_crystal_density_method 'not measured'
_exptl_crystal_description block
_exptl_crystal_F_000 2432
_exptl_crystal_recrystallization_method 'slow-vapour diffusion'
_exptl_crystal_size_max 0.15
_exptl_crystal_size_mid 0.09
_exptl_crystal_size_min 0.05
_refine_diff_density_max 0.897
_refine_diff_density_min -0.531
_refine_diff_density_rms 0.066
_refine_ls_extinction_method none
_refine_ls_goodness_of_fit_ref 1.067
_refine_ls_hydrogen_treatment constr
_refine_ls_matrix_type full
_refine_ls_number_parameters 1456
_refine_ls_number_reflns 21524
_refine_ls_number_restraints 1008
_refine_ls_restrained_S_all 1.044
_refine_ls_R_factor_all 0.0857
_refine_ls_R_factor_gt 0.0608
_refine_ls_shift/su_max 0.002
_refine_ls_shift/su_mean 0.000
_refine_ls_structure_factor_coef Fsqd
_refine_ls_weighting_details 'w=1/[\s^2^(Fo^2^)+(0.0942P)^2^+9.3601P] where P=(Fo^2^+2Fc^2^)/3'
_refine_ls_weighting_scheme calc
_refine_ls_wR_factor_gt 0.1758
_refine_ls_wR_factor_ref 0.1888
_reflns_Friedel_coverage 0.000
_reflns_number_gt 15094
_reflns_number_total 21524
_reflns_threshold_expression 'I > 2\s(I)'
_cod_data_source_file d0cc05349j2.cif
_cod_data_source_block Boc_Cu4L4
_cod_original_cell_volume 7609(3)
_cod_database_code 7127747
_shelx_shelxl_version_number 2018/3
_shelx_space_group_comment
;
The symmetry employed for this shelxl refinement is uniquely defined
by the following loop, which should always be used as a source of
symmetry information in preference to the above space-group names.
They are only intended as comments.
;

loop_
_space_group_symop_operation_xyz
'x, y, z'
'-x, -y, -z'

loop_
_atom_site_label
_atom_site_type_symbol
_atom_site_fract_x
_atom_site_fract_y
_atom_site_fract_z
_atom_site_U_iso_or_equiv
_atom_site_adp_type
_atom_site_occupancy
_atom_site_site_symmetry_order
_atom_site_calc_flag
_atom_site_refinement_flags_posn
_atom_site_refinement_flags_adp
_atom_site_refinement_flags_occupancy
_atom_site_disorder_assembly
_atom_site_disorder_group
Cu1 Cu 0.37253(3) 0.68691(3) 0.57010(3) 0.03972(16) Uani 1 1 d . U . . .
Cu2 Cu -0.23484(3) 1.20053(3) 0.45170(3) 0.04057(16) Uani 1 1 d . U . . .
Cu3 Cu 0.65150(4) -0.15135(3) 1.30065(3) 0.04069(16) Uani 1 1 d . U . . .
Cu4 Cu 0.40413(4) 0.09975(3) 0.80995(3) 0.04024(16) Uani 1 1 d . U . . .
O1_1 O 0.7486(2) -0.1812(2) 1.26322(17) 0.0552(10) Uani 1 1 d . U . . .
N1_1 N 0.8200(3) -0.1760(3) 0.9258(2) 0.0682(14) Uani 1 1 d . U . . .
H1A_1 H 0.782553 -0.142241 0.900284 0.082 Uiso 1 1 calc R U . . .
H1B_1 H 0.819271 -0.175006 0.962248 0.082 Uiso 1 1 calc R U . . .
C1_1 C 0.7549(3) -0.1808(3) 1.2090(3) 0.0498(14) Uani 1 1 d . U . . .
O2_1 O 0.7009(2) -0.1528(2) 1.16944(16) 0.0478(9) Uani 1 1 d . U . . .
N2_1 N 1.0679(3) -0.4100(3) 0.8597(2) 0.0561(12) Uani 1 1 d . U . . .
H2_1 H 1.104450 -0.438829 0.887032 0.067 Uiso 1 1 calc R U . . .
C2_1 C 0.8345(3) -0.2195(3) 1.1907(3) 0.0523(14) Uani 1 1 d . U . . .
O3_1 O 0.5003(2) 0.05435(19) 0.77229(15) 0.0445(8) Uani 1 1 d . U . . .
C3_1 C 0.8955(3) -0.2450(4) 1.2311(3) 0.0643(16) Uani 1 1 d . U . . .
H3_1 H 0.887511 -0.239546 1.269409 0.077 Uiso 1 1 calc R U . . .
O4_1 O 0.4543(2) 0.1135(2) 0.67585(16) 0.0484(9) Uani 1 1 d . U . . .
C4_1 C 0.9691(4) -0.2788(5) 1.2137(3) 0.081(2) Uani 1 1 d . U . . .
H4_1 H 1.010464 -0.294907 1.240237 0.097 Uiso 1 1 calc R U . . .
O5_1 O 1.0366(3) -0.3890(3) 0.7614(2) 0.0915(17) Uani 1 1 d . U . . .
C5_1 C 0.9812(4) -0.2886(4) 1.1580(3) 0.0698(18) Uani 1 1 d . U . . .
H5_1 H 1.030619 -0.312041 1.147026 0.084 Uiso 1 1 calc R U . . .
O6_1 O 1.1383(2) -0.4963(2) 0.81391(19) 0.0669(11) Uani 1 1 d . U . . .
C6_1 C 0.9200(3) -0.2636(3) 1.1177(3) 0.0571(15) Uani 1 1 d . U . . .
C7_1 C 0.8461(3) -0.2280(3) 1.1342(3) 0.0503(13) Uani 1 1 d . U . . .
H7_1 H 0.804813 -0.210067 1.107144 0.060 Uiso 1 1 calc R U . . .
C8_1 C 0.9315(3) -0.2748(3) 1.0587(3) 0.0570(15) Uani 1 1 d . U . . .
C9_1 C 0.9389(3) -0.2836(3) 1.0103(3) 0.0561(14) Uani 1 1 d . U . . .
C10_1 C 0.9417(3) -0.2880(3) 0.9499(3) 0.0534(14) Uani 1 1 d . U . . .
C11_1 C 0.8813(3) -0.2321(3) 0.9080(3) 0.0555(14) Uani 1 1 d . U . . .
C12_1 C 0.8840(3) -0.2352(3) 0.8492(3) 0.0526(14) Uani 1 1 d . U . . .
C13_1 C 0.9460(3) -0.2928(3) 0.8321(3) 0.0529(14) Uani 1 1 d . U . . .
H13_1 H 0.947624 -0.293559 0.792534 0.064 Uiso 1 1 calc R U . . .
C14_1 C 1.0050(3) -0.3489(3) 0.8741(3) 0.0515(14) Uani 1 1 d . U . . .
C15_1 C 1.0030(3) -0.3462(3) 0.9328(3) 0.0527(14) Uani 1 1 d . U . . .
H15_1 H 1.042628 -0.383289 0.960883 0.063 Uiso 1 1 calc R U . . .
C16_1 C 1.0764(4) -0.4277(4) 0.8077(3) 0.0666(17) Uani 1 1 d . U . . .
C17_1 C 1.1612(4) -0.5304(4) 0.7640(3) 0.0636(17) Uani 1 1 d . U . . .
C18_1 C 1.0989(4) -0.5451(5) 0.7429(4) 0.088(2) Uani 1 1 d . U . . .
H18A_1 H 1.056025 -0.495598 0.726892 0.133 Uiso 1 1 calc R U . . .
H18B_1 H 1.084184 -0.578759 0.776001 0.133 Uiso 1 1 calc R U . . .
H18C_1 H 1.116405 -0.570409 0.712158 0.133 Uiso 1 1 calc R U . . .
C19_1 C 1.1890(5) -0.4761(4) 0.7161(3) 0.091(2) Uani 1 1 d . U . . .
H19A_1 H 1.209600 -0.499796 0.684821 0.137 Uiso 1 1 calc R U . . .
H19B_1 H 1.227723 -0.468483 0.733741 0.137 Uiso 1 1 calc R U . . .
H19C_1 H 1.147219 -0.425910 0.699374 0.137 Uiso 1 1 calc R U . . .
C20_1 C 1.2264(4) -0.6092(4) 0.7941(4) 0.084(2) Uani 1 1 d . U . . .
H20A_1 H 1.244228 -0.638952 0.766048 0.126 Uiso 1 1 calc R U . . .
H20B_1 H 1.208992 -0.638598 0.828308 0.126 Uiso 1 1 calc R U . . .
H20C_1 H 1.267144 -0.599879 0.806850 0.126 Uiso 1 1 calc R U . . .
C21_1 C 0.8257(3) -0.1765(3) 0.8047(3) 0.0559(15) Uani 1 1 d . U . . .
C22_1 C 0.7748(3) -0.1269(3) 0.7682(3) 0.0552(14) Uani 1 1 d . U . . .
C23_1 C 0.7150(3) -0.0701(3) 0.7234(3) 0.0560(15) Uani 1 1 d . U . . .
C24_1 C 0.7285(4) -0.0554(5) 0.6625(3) 0.084(2) Uani 1 1 d . U . . .
H24_1 H 0.776272 -0.082612 0.650578 0.100 Uiso 1 1 calc R U . . .
C25_1 C 0.6712(4) -0.0008(5) 0.6202(3) 0.091(2) Uani 1 1 d . U . . .
H25_1 H 0.680489 0.009660 0.579619 0.109 Uiso 1 1 calc R U . . .
C26_1 C 0.5986(4) 0.0395(4) 0.6378(3) 0.0726(19) Uani 1 1 d . U . . .
H26_1 H 0.559548 0.075581 0.608882 0.087 Uiso 1 1 calc R U . . .
C27_1 C 0.5854(3) 0.0256(3) 0.6972(2) 0.0461(13) Uani 1 1 d . U . . .
C28_1 C 0.6434(3) -0.0285(3) 0.7399(3) 0.0472(13) Uani 1 1 d . U . . .
H28_1 H 0.634226 -0.037094 0.780418 0.057 Uiso 1 1 calc R U . . .
C29_1 C 0.5078(3) 0.0673(3) 0.7175(3) 0.0442(13) Uani 1 1 d . U . . .
O1_2 O 0.6456(2) -0.04475(19) 1.28467(16) 0.0501(9) Uani 1 1 d . U . . .
N1_2 N 0.5336(3) 0.3138(3) 0.9661(2) 0.0632(14) Uani 1 1 d . U . . .
H1A_2 H 0.542570 0.277912 1.000428 0.076 Uiso 1 1 calc R U . . .
H1B_2 H 0.514033 0.309549 0.936122 0.076 Uiso 1 1 calc R U . . .
C1_2 C 0.6305(3) 0.0050(3) 1.2324(2) 0.0445(12) Uani 1 1 d . U . . .
O2_2 O 0.6131(2) -0.00533(19) 1.18550(15) 0.0450(8) Uani 1 1 d . U . . .
N2_2 N 0.6004(3) 0.5769(3) 0.9421(2) 0.0626(14) Uani 1 1 d . U . . .
H2_2 H 0.609887 0.581896 0.975589 0.075 Uiso 1 1 calc R U . . .
C2_2 C 0.6360(3) 0.0815(3) 1.2268(2) 0.0496(13) Uani 1 1 d . U . . .
O3_2 O 0.4146(2) 0.20034(19) 0.79083(16) 0.0446(8) Uani 1 1 d . U . . .
C3_2 C 0.6550(4) 0.0945(4) 1.2759(3) 0.073(2) Uani 1 1 d . U . . .
H3_2 H 0.662105 0.056602 1.313239 0.088 Uiso 1 1 calc R U . . .
O4_2 O 0.3546(2) 0.24983(19) 0.69956(17) 0.0513(9) Uani 1 1 d . U . . .
C4_2 C 0.6641(5) 0.1632(4) 1.2718(3) 0.088(2) Uani 1 1 d . U . . .
H4_2 H 0.678634 0.170818 1.305663 0.105 Uiso 1 1 calc R U . . .
O5_2 O 0.5877(4) 0.6376(3) 0.8412(2) 0.113(2) Uani 1 1 d . U . . .
C5_2 C 0.6508(5) 0.2208(4) 1.2156(3) 0.080(2) Uani 1 1 d . U . . .
H5_2 H 0.657047 0.266974 1.211969 0.096 Uiso 1 1 calc R U . . .
O6_2 O 0.6220(3) 0.6840(3) 0.9061(2) 0.0942(17) Uani 1 1 d . U . . .
C6_2 C 0.6286(4) 0.2098(3) 1.1656(2) 0.0537(14) Uani 1 1 d . U . . .
C7_2 C 0.6225(3) 0.1395(3) 1.1713(2) 0.0472(13) Uani 1 1 d . U . . .
H7_2 H 0.609114 0.130870 1.137538 0.057 Uiso 1 1 calc R U . . .
C8_2 C 0.6132(3) 0.2710(3) 1.1086(3) 0.0551(15) Uani 1 1 d . U . . .
C9_2 C 0.6002(3) 0.3243(3) 1.0639(3) 0.0535(14) Uani 1 1 d . U . . .
C10_2 C 0.5825(3) 0.3868(3) 1.0074(2) 0.0520(14) Uani 1 1 d . U . . .
C11_2 C 0.5506(3) 0.3786(3) 0.9592(3) 0.0534(14) Uani 1 1 d . U . . .
C12_2 C 0.5355(3) 0.4389(3) 0.9027(2) 0.0504(14) Uani 1 1 d . U . . .
C13_2 C 0.5509(3) 0.5046(3) 0.8977(3) 0.0556(15) Uani 1 1 d . U . . .
H13_2 H 0.538656 0.544942 0.861222 0.067 Uiso 1 1 calc R U . . .
C14_2 C 0.5836(3) 0.5120(3) 0.9449(3) 0.0529(14) Uani 1 1 d . U . . .
C15_2 C 0.5997(3) 0.4521(3) 0.9996(3) 0.0528(14) Uani 1 1 d . U . . .
H15_2 H 0.622582 0.455641 1.031667 0.063 Uiso 1 1 calc R U . . .
C16_2 C 0.6030(4) 0.6325(4) 0.8908(3) 0.073(2) Uani 1 1 d . U . . .
C17_2 C 0.6408(5) 0.7443(4) 0.8616(3) 0.077(2) Uani 1 1 d . U . . .
C18_2 C 0.7060(8) 0.7032(7) 0.8287(7) 0.186(6) Uani 1 1 d . U . . .
H18A_2 H 0.727107 0.739687 0.806280 0.279 Uiso 1 1 calc R U . . .
H18B_2 H 0.688378 0.684415 0.801647 0.279 Uiso 1 1 calc R U . . .
H18C_2 H 0.744347 0.659224 0.857032 0.279 Uiso 1 1 calc R U . . .
C19_2 C 0.5739(6) 0.7999(5) 0.8208(5) 0.152(5) Uani 1 1 d . U . . .
H19A_2 H 0.583378 0.844493 0.796290 0.228 Uiso 1 1 calc R U . . .
H19B_2 H 0.530795 0.817855 0.843759 0.228 Uiso 1 1 calc R U . . .
H19C_2 H 0.563768 0.773950 0.795518 0.228 Uiso 1 1 calc R U . . .
C20_2 C 0.6652(5) 0.7817(5) 0.8987(4) 0.104(3) Uani 1 1 d . U . . .
H20A_2 H 0.673952 0.826018 0.872786 0.156 Uiso 1 1 calc R U . . .
H20B_2 H 0.711296 0.743613 0.922201 0.156 Uiso 1 1 calc R U . . .
H20C_2 H 0.626098 0.799579 0.924897 0.156 Uiso 1 1 calc R U . . .
C21_2 C 0.5059(3) 0.4300(3) 0.8524(3) 0.0511(14) Uani 1 1 d . U . . .
C22_2 C 0.4823(3) 0.4181(3) 0.8125(2) 0.0458(13) Uani 1 1 d . U . . .
C23_2 C 0.4516(3) 0.4052(3) 0.7648(2) 0.0429(12) Uani 1 1 d . U . . .
C24_2 C 0.4379(3) 0.4578(3) 0.7060(2) 0.0469(13) Uani 1 1 d . U . . .
H24_2 H 0.450451 0.501184 0.697584 0.056 Uiso 1 1 calc R U . . .
C25_2 C 0.4064(3) 0.4463(3) 0.6607(2) 0.0478(13) Uani 1 1 d . U . . .
H25_2 H 0.397169 0.482144 0.622205 0.057 Uiso 1 1 calc R U . . .
C26_2 C 0.3885(3) 0.3811(3) 0.6725(2) 0.0450(12) Uani 1 1 d . U . . .
H26_2 H 0.366829 0.373324 0.641985 0.054 Uiso 1 1 calc R U . . .
C27_2 C 0.4028(3) 0.3276(3) 0.7298(2) 0.0398(11) Uani 1 1 d . U . . .
C28_2 C 0.4338(3) 0.3392(3) 0.7750(2) 0.0433(12) Uani 1 1 d . U . . .
H28_2 H 0.443411 0.302685 0.813175 0.052 Uiso 1 1 calc R U . . .
C29_2 C 0.3891(3) 0.2543(3) 0.7406(2) 0.0413(12) Uani 1 1 d . U . . .
O1_3 O 0.38124(19) 0.7327(2) 0.48401(16) 0.0474(9) Uani 1 1 d . U . . .
N1_3 N 0.0474(3) 1.0896(3) 0.2303(2) 0.0626(13) Uani 1 1 d . U . . .
H1A_3 H 0.083097 1.055804 0.257261 0.075 Uiso 1 1 calc R U . . .
H1B_3 H 0.007910 1.124545 0.239916 0.075 Uiso 1 1 calc R U . . .
C1_3 C 0.3238(3) 0.7814(3) 0.4482(2) 0.0435(12) Uani 1 1 d . U . . .
O2_3 O 0.25737(19) 0.8129(2) 0.46282(15) 0.0454(8) Uani 1 1 d . U . . .
N2_3 N 0.0637(3) 1.0769(3) -0.0068(2) 0.0671(14) Uani 1 1 d . U . . .
H2_3 H 0.023485 1.109696 -0.029771 0.081 Uiso 1 1 calc R U . . .
C2_3 C 0.3381(3) 0.8027(3) 0.3837(2) 0.0476(13) Uani 1 1 d . U . . .
O3_3 O -0.2334(2) 1.23141(19) 0.36399(16) 0.0464(9) Uani 1 1 d . U . . .
C3_3 C 0.4106(3) 0.7681(4) 0.3642(3) 0.0608(16) Uani 1 1 d . U . . .
H3_3 H 0.450645 0.731360 0.392043 0.073 Uiso 1 1 calc R U . . .
O4_3 O -0.3424(2) 1.3418(2) 0.34751(15) 0.0449(8) Uani 1 1 d . U . . .
C4_3 C 0.4228(4) 0.7884(4) 0.3039(3) 0.0701(18) Uani 1 1 d . U . . .
H4_3 H 0.471206 0.764995 0.291380 0.084 Uiso 1 1 calc R U . . .
O5_3 O 0.1849(3) 0.9883(3) -0.0098(2) 0.0901(16) Uani 1 1 d . U . . .
C5_3 C 0.3644(3) 0.8428(4) 0.2620(3) 0.0618(16) Uani 1 1 d . U . . .
H5_3 H 0.373829 0.856725 0.221505 0.074 Uiso 1 1 calc R U . . .
O6_3 O 0.0929(3) 1.0329(3) -0.0847(2) 0.0753(13) Uani 1 1 d . U . . .
C6_3 C 0.2908(3) 0.8773(3) 0.2801(3) 0.0570(15) Uani 1 1 d . U . . .
C7_3 C 0.2785(3) 0.8582(3) 0.3415(2) 0.0514(14) Uani 1 1 d . U . . .
H7_3 H 0.230416 0.882539 0.354176 0.062 Uiso 1 1 calc R U . . .
C8_3 C 0.2299(4) 0.9324(4) 0.2361(3) 0.0615(16) Uani 1 1 d . U . . .
C9_3 C 0.1790(4) 0.9766(4) 0.1990(3) 0.0588(15) Uani 1 1 d . U . . .
C10_3 C 0.1170(3) 1.0320(3) 0.1551(3) 0.0552(14) Uani 1 1 d . U . . .
C11_3 C 0.0536(3) 1.0879(3) 0.1718(3) 0.0554(14) Uani 1 1 d . U . . .
C12_3 C -0.0036(3) 1.1421(3) 0.1267(3) 0.0522(14) Uani 1 1 d . U . . .
C13_3 C 0.0022(3) 1.1375(3) 0.0692(3) 0.0574(15) Uani 1 1 d . U . . .
H13_3 H -0.036474 1.174270 0.040148 0.069 Uiso 1 1 calc R U . . .
C14_3 C 0.0641(3) 1.0797(4) 0.0527(3) 0.0574(15) Uani 1 1 d . U . . .
C15_3 C 0.1221(3) 1.0276(4) 0.0962(3) 0.0599(15) Uani 1 1 d . U . . .
H15_3 H 0.164843 0.989337 0.086314 0.072 Uiso 1 1 calc R U . . .
C16_3 C 0.1198(4) 1.0282(4) -0.0312(3) 0.0696(18) Uani 1 1 d . U . . .
C17_3 C 0.1426(4) 0.9851(4) -0.1221(3) 0.0723(18) Uani 1 1 d . U . . .
C18_3 C 0.2043(5) 1.0135(5) -0.1458(4) 0.093(2) Uani 1 1 d . U . . .
H18A_3 H 0.181468 1.068189 -0.169717 0.139 Uiso 1 1 calc R U . . .
H18B_3 H 0.235785 0.982345 -0.170046 0.139 Uiso 1 1 calc R U . . .
H18C_3 H 0.234865 1.008160 -0.112684 0.139 Uiso 1 1 calc R U . . .
C19_3 C 0.1760(5) 0.8953(4) -0.0867(4) 0.092(2) Uani 1 1 d . U . . .
H19A_3 H 0.135992 0.880980 -0.067903 0.138 Uiso 1 1 calc R U . . .
H19B_3 H 0.213596 0.884175 -0.056453 0.138 Uiso 1 1 calc R U . . .
H19C_3 H 0.199182 0.865110 -0.113817 0.138 Uiso 1 1 calc R U . . .
C20_3 C 0.0863(5) 1.0044(5) -0.1734(3) 0.091(2) Uani 1 1 d . U . . .
H20A_3 H 0.067673 1.059837 -0.195159 0.136 Uiso 1 1 calc R U . . .
H20B_3 H 0.044510 0.991527 -0.157214 0.136 Uiso 1 1 calc R U . . .
H20C_3 H 0.111374 0.973953 -0.199928 0.136 Uiso 1 1 calc R U . . .
C21_3 C -0.0693(4) 1.1992(4) 0.1438(3) 0.0568(15) Uani 1 1 d . U . . .
C22_3 C -0.1233(3) 1.2444(3) 0.1612(2) 0.0518(14) Uani 1 1 d . U . . .
C23_3 C -0.1896(3) 1.2962(3) 0.1836(3) 0.0537(14) Uani 1 1 d . U . . .
C24_3 C -0.2405(4) 1.3688(3) 0.1452(3) 0.0603(15) Uani 1 1 d . U . . .
H24_3 H -0.231339 1.384540 0.104750 0.072 Uiso 1 1 calc R U . . .
C25_3 C -0.3034(4) 1.4165(3) 0.1667(3) 0.0607(16) Uani 1 1 d . U . . .
H25_3 H -0.336865 1.464257 0.140781 0.073 Uiso 1 1 calc R U . . .
C26_3 C -0.3174(3) 1.3941(3) 0.2268(2) 0.0513(14) Uani 1 1 d . U . . .
H26_3 H -0.360336 1.426608 0.241145 0.062 Uiso 1 1 calc R U . . .
C27_3 C -0.2667(3) 1.3224(3) 0.2660(2) 0.0476(13) Uani 1 1 d . U . . .
C28_3 C -0.2027(3) 1.2744(3) 0.2439(2) 0.0473(13) Uani 1 1 d . U . . .
H28_3 H -0.168448 1.227260 0.269904 0.057 Uiso 1 1 calc R U . . .
C29_3 C -0.2817(3) 1.2971(3) 0.3302(2) 0.0444(12) Uani 1 1 d . U . . .
O1_4 O 0.3999(2) 0.7670(2) 0.58603(17) 0.0505(9) Uani 1 1 d . U . . .
N1_4 N 0.1264(3) 1.2391(3) 0.4822(3) 0.0723(15) Uani 1 1 d . U . . .
H1A_4 H 0.154918 1.189218 0.494845 0.087 Uiso 1 1 calc R U . . .
H1B_4 H 0.077972 1.255519 0.484718 0.087 Uiso 1 1 calc R U . . .
C1_4 C 0.3554(3) 0.8403(3) 0.5673(2) 0.0461(13) Uani 1 1 d . U . . .
O2_4 O 0.2866(2) 0.8674(2) 0.54944(17) 0.0494(9) Uani 1 1 d . U . . .
N2_4 N 0.2600(3) 1.4543(3) 0.3824(3) 0.0775(17) Uani 1 1 d . U . . .
H2_4 H 0.308045 1.432094 0.378778 0.093 Uiso 1 1 calc R U . . .
C2_4 C 0.3884(3) 0.8986(3) 0.5658(2) 0.0472(13) Uani 1 1 d . U . . .
O3_4 O -0.20713(19) 1.2871(2) 0.45080(16) 0.0460(8) Uani 1 1 d . U . . .
C3_4 C 0.4612(4) 0.8745(4) 0.5896(3) 0.076(2) Uani 1 1 d . U . . .
H3_4 H 0.491055 0.820915 0.607363 0.092 Uiso 1 1 calc R U . . .
O4_4 O -0.32645(18) 1.37679(19) 0.45101(15) 0.0427(8) Uani 1 1 d . U . . .
C4_4 C 0.4895(4) 0.9307(4) 0.5870(4) 0.100(3) Uani 1 1 d . U . . .
H4_4 H 0.538143 0.914933 0.603446 0.120 Uiso 1 1 calc R U . . .
O5_4 O 0.1618(3) 1.5751(3) 0.3665(3) 0.1031(19) Uani 1 1 d . U . . .
C5_4 C 0.4451(4) 1.0101(4) 0.5599(4) 0.089(2) Uani 1 1 d . U . . .
H5_4 H 0.464544 1.047349 0.557991 0.107 Uiso 1 1 calc R U . . .
O6_4 O 0.2829(3) 1.5597(3) 0.3439(3) 0.1017(18) Uani 1 1 d . U . . .
C6_4 C 0.3716(4) 1.0357(3) 0.5352(3) 0.0622(16) Uani 1 1 d . U . . .
C7_4 C 0.3435(3) 0.9786(3) 0.5396(2) 0.0483(13) Uani 1 1 d . U . . .
H7_4 H 0.294145 0.994231 0.524754 0.058 Uiso 1 1 calc R U . . .
C8_4 C 0.3258(4) 1.1169(4) 0.5059(3) 0.0599(15) Uani 1 1 d . U . . .
C9_4 C 0.2858(3) 1.1845(3) 0.4801(3) 0.0570(15) Uani 1 1 d . U . . .
C10_4 C 0.2369(3) 1.2676(3) 0.4532(3) 0.0584(15) Uani 1 1 d . U . . .
C11_4 C 0.1583(3) 1.2925(3) 0.4579(3) 0.0571(15) Uani 1 1 d . U . . .
C12_4 C 0.1120(3) 1.3749(3) 0.4356(3) 0.0574(15) Uani 1 1 d . U . . .
C13_4 C 0.1442(3) 1.4288(3) 0.4102(3) 0.0618(16) Uani 1 1 d . U . . .
H13_4 H 0.113334 1.482597 0.395742 0.074 Uiso 1 1 calc R U . . .
C14_4 C 0.2215(3) 1.4027(3) 0.4066(3) 0.0609(16) Uani 1 1 d . U . . .
C15_4 C 0.2681(3) 1.3217(3) 0.4287(3) 0.0595(15) Uani 1 1 d . U . . .
H15_4 H 0.320515 1.304254 0.426786 0.071 Uiso 1 1 calc R U . . .
C16_4 C 0.2277(4) 1.5341(4) 0.3650(4) 0.081(2) Uani 1 1 d . U . . .
C17_4 C 0.2665(5) 1.6453(4) 0.3274(4) 0.091(2) Uani 1 1 d . U . . .
C18_4 C 0.3453(5) 1.6430(5) 0.3056(5) 0.127(4) Uani 1 1 d . U . . .
H18A_4 H 0.384994 1.600210 0.333613 0.191 Uiso 1 1 calc R U . . .
H18B_4 H 0.347908 1.692191 0.303084 0.191 Uiso 1 1 calc R U . . .
H18C_4 H 0.351636 1.635184 0.266733 0.191 Uiso 1 1 calc R U . . .
C19_4 C 0.2446(5) 1.6753(5) 0.3806(4) 0.104(3) Uani 1 1 d . U . . .
H19A_4 H 0.284300 1.644500 0.412100 0.156 Uiso 1 1 calc R U . . .
H19B_4 H 0.198239 1.670884 0.394551 0.156 Uiso 1 1 calc R U . . .
H19C_4 H 0.237257 1.729859 0.369175 0.156 Uiso 1 1 calc R U . . .
C20_4 C 0.2092(6) 1.6879(5) 0.2728(4) 0.121(4) Uani 1 1 d . U . . .
H20A_4 H 0.224994 1.659061 0.244041 0.182 Uiso 1 1 calc R U . . .
H20B_4 H 0.206798 1.740422 0.254712 0.182 Uiso 1 1 calc R U . . .
H20C_4 H 0.159942 1.690839 0.285263 0.182 Uiso 1 1 calc R U . . .
C21_4 C 0.0328(4) 1.4015(3) 0.4399(3) 0.0571(15) Uani 1 1 d . U . . .
C22_4 C -0.0357(4) 1.4228(3) 0.4468(3) 0.0566(15) Uani 1 1 d . U . . .
C23_4 C -0.1142(3) 1.4434(3) 0.4542(3) 0.0543(14) Uani 1 1 d . U . . .
C24_4 C -0.1623(4) 1.5153(4) 0.4646(3) 0.0636(16) Uani 1 1 d . U . . .
H24_4 H -0.142141 1.550190 0.467653 0.076 Uiso 1 1 calc R U . . .
C25_4 C -0.2390(4) 1.5342(4) 0.4702(3) 0.0659(17) Uani 1 1 d . U . . .
H25_4 H -0.270197 1.582517 0.475888 0.079 Uiso 1 1 calc R U . . .
C26_4 C -0.2701(3) 1.4825(3) 0.4674(3) 0.0566(15) Uani 1 1 d . U . . .
H26_4 H -0.321802 1.495457 0.471838 0.068 Uiso 1 1 calc R U . . .
C27_4 C -0.2234(3) 1.4108(3) 0.4579(2) 0.0430(12) Uani 1 1 d . U . . .
C28_4 C -0.1465(3) 1.3910(3) 0.4524(2) 0.0495(13) Uani 1 1 d . U . . .
H28_4 H -0.115572 1.342158 0.447460 0.059 Uiso 1 1 calc R U . . .
C29_4 C -0.2544(3) 1.3536(3) 0.4531(2) 0.0420(12) Uani 1 1 d . U . . .
O1_6 O 0.4612(2) 0.0535(2) 0.89950(16) 0.0609(11) Uani 1 1 d . U . . .
C2_6 C 0.5200(7) -0.0279(6) 0.9141(5) 0.142(4) Uani 1 1 d . U . . .
H2A_6 H 0.550270 -0.033918 0.880228 0.213 Uiso 1 1 calc R U . . .
H2B_6 H 0.496158 -0.064499 0.923289 0.213 Uiso 1 1 calc R U . . .
H2C_6 H 0.551877 -0.038456 0.948143 0.213 Uiso 1 1 calc R U . . .
O1_7 O 0.48770(19) 0.5972(2) 0.58878(17) 0.0490(9) Uani 1 1 d . U . . .
C2_7 C 0.5243(4) 0.5569(4) 0.5462(3) 0.0702(18) Uani 1 1 d . U . . .
H2A_7 H 0.490683 0.539389 0.532087 0.105 Uiso 1 1 calc R U . . .
H2B_7 H 0.569964 0.511951 0.564911 0.105 Uiso 1 1 calc R U . . .
H2C_7 H 0.536792 0.592288 0.512824 0.105 Uiso 1 1 calc R U . . .
O1_8 O -0.1214(2) 1.1111(2) 0.4640(2) 0.0783(13) Uani 1 1 d . U . . .
C2_8 C -0.0782(3) 1.0396(3) 0.5107(2) 0.0623(18) Uani 1 1 d . U . . .
H2A_8 H -0.027700 1.015522 0.498473 0.094 Uiso 0.5 1 calc R U P . .
H2B_8 H -0.075556 1.052069 0.546874 0.094 Uiso 0.5 1 calc R U P . .
H2C_8 H -0.102417 1.003565 0.517776 0.094 Uiso 0.5 1 calc R U P . .
H2D_8 H -0.109415 1.031916 0.543609 0.094 Uiso 0.5 1 calc R U P . .
H2E_8 H -0.061560 0.995368 0.495208 0.094 Uiso 0.5 1 calc R U P . .
H2F_8 H -0.034698 1.043872 0.524307 0.094 Uiso 0.5 1 calc R U P . .
O1_9 O 0.7081(2) -0.2053(2) 1.38884(16) 0.0593(10) Uani 1 1 d . U . . .
C2_9 C 0.7701(4) -0.2763(4) 1.3986(3) 0.086(2) Uani 1 1 d . U . . .
H2A_9 H 0.799086 -0.275318 1.363684 0.130 Uiso 1 1 calc R U . . .
H2B_9 H 0.753228 -0.318325 1.406520 0.130 Uiso 1 1 calc R U . . .
H2C_9 H 0.801235 -0.284935 1.432563 0.130 Uiso 1 1 calc R U . . .

loop_
_atom_site_aniso_label
_atom_site_aniso_U_11
_atom_site_aniso_U_22
_atom_site_aniso_U_33
_atom_site_aniso_U_23
_atom_site_aniso_U_13
_atom_site_aniso_U_12
Cu1 0.0379(3) 0.0343(3) 0.0440(4) -0.0073(3) 0.0031(3) -0.0153(3)
Cu2 0.0387(3) 0.0349(3) 0.0443(4) -0.0085(3) 0.0044(3) -0.0142(3)
Cu3 0.0511(4) 0.0338(3) 0.0381(4) -0.0077(3) 0.0027(3) -0.0206(3)
Cu4 0.0531(4) 0.0328(3) 0.0362(4) -0.0075(2) 0.0033(3) -0.0211(3)
O1_1 0.055(2) 0.065(2) 0.050(2) -0.0226(19) 0.0056(19) -0.025(2)
N1_1 0.054(3) 0.068(3) 0.072(4) -0.030(3) 0.008(3) -0.010(3)
C1_1 0.060(4) 0.040(3) 0.059(4) -0.019(3) 0.015(3) -0.029(3)
O2_1 0.054(2) 0.045(2) 0.045(2) -0.0106(16) 0.0052(18) -0.0230(18)
N2_1 0.050(3) 0.049(3) 0.053(3) -0.012(2) 0.009(2) -0.007(2)
C2_1 0.057(3) 0.049(3) 0.060(4) -0.020(3) 0.010(3) -0.029(3)
O3_1 0.055(2) 0.0397(19) 0.036(2) -0.0101(15) 0.0021(17) -0.0180(17)
C3_1 0.061(4) 0.084(4) 0.057(4) -0.029(3) 0.014(3) -0.036(3)
O4_1 0.052(2) 0.046(2) 0.043(2) -0.0080(16) 0.0011(18) -0.0191(18)
C4_1 0.058(4) 0.122(6) 0.074(5) -0.044(4) 0.014(4) -0.039(4)
O5_1 0.095(4) 0.076(3) 0.059(3) -0.024(2) -0.002(3) 0.013(3)
C5_1 0.056(4) 0.098(5) 0.069(5) -0.039(4) 0.021(3) -0.037(4)
O6_1 0.061(3) 0.052(2) 0.065(3) -0.019(2) 0.011(2) -0.003(2)
C6_1 0.060(4) 0.056(3) 0.059(4) -0.019(3) 0.010(3) -0.027(3)
C7_1 0.054(3) 0.048(3) 0.052(4) -0.017(3) 0.010(3) -0.025(3)
C8_1 0.051(3) 0.053(3) 0.063(4) -0.019(3) 0.008(3) -0.017(3)
C9_1 0.060(4) 0.053(3) 0.053(4) -0.017(3) 0.013(3) -0.023(3)
C10_1 0.052(3) 0.050(3) 0.057(4) -0.015(3) 0.009(3) -0.021(3)
C11_1 0.051(3) 0.053(3) 0.062(4) -0.022(3) 0.013(3) -0.020(3)
C12_1 0.048(3) 0.041(3) 0.063(4) -0.011(3) 0.003(3) -0.016(3)
C13_1 0.055(3) 0.047(3) 0.054(4) -0.014(3) 0.008(3) -0.020(3)
C14_1 0.045(3) 0.047(3) 0.057(4) -0.017(3) 0.011(3) -0.014(3)
C15_1 0.050(3) 0.051(3) 0.051(4) -0.012(3) 0.014(3) -0.019(3)
C16_1 0.070(4) 0.051(4) 0.061(4) -0.015(3) 0.003(4) -0.008(3)
C17_1 0.069(4) 0.056(4) 0.061(4) -0.029(3) 0.017(3) -0.013(3)
C18_1 0.072(5) 0.091(5) 0.106(6) -0.049(5) 0.012(4) -0.024(4)
C19_1 0.107(6) 0.075(5) 0.082(5) -0.034(4) 0.031(5) -0.024(4)
C20_1 0.070(4) 0.067(4) 0.103(6) -0.030(4) 0.031(4) -0.018(4)
C21_1 0.052(3) 0.048(3) 0.069(4) -0.025(3) 0.011(3) -0.017(3)
C22_1 0.050(3) 0.051(3) 0.062(4) -0.021(3) 0.011(3) -0.017(3)
C23_1 0.052(3) 0.055(3) 0.057(4) -0.021(3) 0.008(3) -0.016(3)
C24_1 0.054(4) 0.105(6) 0.069(5) -0.036(4) 0.004(4) -0.004(4)
C25_1 0.065(4) 0.125(6) 0.048(4) -0.022(4) 0.012(4) -0.011(4)
C26_1 0.056(4) 0.088(5) 0.057(4) -0.015(3) -0.006(3) -0.016(4)
C27_1 0.059(3) 0.046(3) 0.034(3) -0.011(2) 0.007(3) -0.022(3)
C28_1 0.056(3) 0.039(3) 0.047(3) -0.013(2) 0.004(3) -0.019(3)
C29_1 0.055(3) 0.027(2) 0.051(4) -0.008(2) -0.001(3) -0.019(2)
O1_2 0.069(2) 0.0371(19) 0.045(2) -0.0079(16) 0.0052(19) -0.0262(18)
N1_2 0.098(4) 0.041(3) 0.058(3) -0.004(2) -0.010(3) -0.042(3)
C1_2 0.052(3) 0.037(3) 0.046(3) -0.008(2) 0.010(3) -0.023(2)
O2_2 0.063(2) 0.0357(18) 0.040(2) -0.0072(15) 0.0005(17) -0.0271(17)
N2_2 0.096(4) 0.048(3) 0.052(3) -0.005(2) -0.006(3) -0.043(3)
C2_2 0.069(4) 0.043(3) 0.044(3) -0.009(2) 0.007(3) -0.033(3)
O3_2 0.055(2) 0.0359(19) 0.049(2) -0.0137(16) 0.0044(18) -0.0235(17)
C3_2 0.135(6) 0.057(4) 0.041(3) -0.003(3) 0.003(4) -0.059(4)
O4_2 0.065(2) 0.0325(19) 0.055(2) -0.0068(16) -0.010(2) -0.0203(18)
C4_2 0.167(8) 0.070(4) 0.045(4) -0.005(3) -0.014(4) -0.073(5)
O5_2 0.219(7) 0.123(5) 0.055(3) -0.017(3) 0.004(4) -0.131(5)
C5_2 0.139(6) 0.052(4) 0.063(4) -0.008(3) -0.008(4) -0.058(4)
O6_2 0.164(5) 0.071(3) 0.070(3) 0.005(2) -0.019(3) -0.085(3)
C6_2 0.078(4) 0.044(3) 0.045(3) -0.007(2) 0.002(3) -0.036(3)
C7_2 0.061(3) 0.043(3) 0.043(3) -0.013(2) 0.000(3) -0.027(3)
C8_2 0.071(4) 0.049(3) 0.055(4) -0.013(3) -0.003(3) -0.035(3)
C9_2 0.070(4) 0.043(3) 0.050(4) -0.005(3) -0.001(3) -0.032(3)
C10_2 0.066(4) 0.043(3) 0.049(3) -0.003(2) 0.000(3) -0.031(3)
C11_2 0.067(4) 0.045(3) 0.054(4) -0.013(3) 0.000(3) -0.029(3)
C12_2 0.069(4) 0.043(3) 0.045(3) -0.010(2) 0.000(3) -0.030(3)
C13_2 0.073(4) 0.050(3) 0.045(3) -0.007(3) 0.000(3) -0.032(3)
C14_2 0.076(4) 0.040(3) 0.051(3) -0.009(2) -0.001(3) -0.034(3)
C15_2 0.066(4) 0.045(3) 0.052(3) -0.009(3) -0.007(3) -0.030(3)
C16_2 0.119(6) 0.060(4) 0.056(4) -0.002(3) -0.014(4) -0.061(4)
C17_2 0.115(6) 0.053(4) 0.073(5) -0.001(3) -0.010(4) -0.055(4)
C18_2 0.196(12) 0.149(10) 0.307(19) -0.136(12) 0.128(12) -0.131(10)
C19_2 0.152(9) 0.100(7) 0.183(10) 0.054(7) -0.091(8) -0.086(7)
C20_2 0.149(8) 0.073(5) 0.111(7) -0.007(4) -0.007(6) -0.078(5)
C21_2 0.060(3) 0.033(3) 0.058(4) -0.003(2) 0.000(3) -0.025(3)
C22_2 0.058(3) 0.037(3) 0.046(3) -0.008(2) 0.002(3) -0.027(3)
C23_2 0.045(3) 0.036(3) 0.046(3) -0.015(2) 0.007(2) -0.013(2)
C24_2 0.050(3) 0.035(3) 0.054(3) -0.012(2) 0.007(3) -0.018(2)
C25_2 0.055(3) 0.036(3) 0.047(3) -0.004(2) 0.000(3) -0.019(3)
C26_2 0.047(3) 0.037(3) 0.048(3) -0.013(2) -0.001(3) -0.014(2)
C27_2 0.038(3) 0.036(3) 0.046(3) -0.013(2) 0.007(2) -0.016(2)
C28_2 0.051(3) 0.030(3) 0.045(3) -0.007(2) 0.004(2) -0.016(2)
C29_2 0.041(3) 0.036(3) 0.047(3) -0.013(2) 0.005(2) -0.016(2)
O1_3 0.043(2) 0.047(2) 0.047(2) -0.0076(17) 0.0045(17) -0.0192(17)
N1_3 0.072(3) 0.065(3) 0.039(3) -0.008(2) 0.010(2) -0.023(3)
C1_3 0.043(3) 0.042(3) 0.046(3) -0.008(2) -0.002(3) -0.021(3)
O2_3 0.042(2) 0.047(2) 0.043(2) -0.0095(16) 0.0039(17) -0.0173(17)
N2_3 0.056(3) 0.085(4) 0.045(3) -0.024(3) 0.005(2) -0.011(3)
C2_3 0.044(3) 0.050(3) 0.046(3) -0.013(2) 0.010(3) -0.019(3)
O3_3 0.049(2) 0.0363(19) 0.046(2) -0.0082(16) 0.0066(17) -0.0123(17)
C3_3 0.056(4) 0.064(4) 0.053(4) -0.004(3) 0.001(3) -0.025(3)
O4_3 0.049(2) 0.0400(19) 0.043(2) -0.0080(16) 0.0052(17) -0.0193(17)
C4_3 0.055(4) 0.071(4) 0.074(5) -0.019(3) 0.015(3) -0.019(3)
O5_3 0.060(3) 0.128(4) 0.074(3) -0.047(3) 0.008(3) -0.020(3)
C5_3 0.064(4) 0.065(4) 0.049(4) -0.012(3) 0.011(3) -0.024(3)
O6_3 0.078(3) 0.102(4) 0.055(3) -0.038(2) 0.023(2) -0.039(3)
C6_3 0.054(3) 0.054(3) 0.050(4) -0.007(3) 0.000(3) -0.016(3)
C7_3 0.047(3) 0.049(3) 0.050(4) -0.009(3) 0.002(3) -0.015(3)
C8_3 0.064(4) 0.057(4) 0.058(4) -0.016(3) 0.010(3) -0.022(3)
C9_3 0.061(4) 0.065(4) 0.045(3) -0.014(3) 0.008(3) -0.024(3)
C10_3 0.054(3) 0.059(4) 0.048(4) -0.010(3) 0.007(3) -0.024(3)
C11_3 0.059(4) 0.058(3) 0.046(4) -0.013(3) 0.009(3) -0.023(3)
C12_3 0.050(3) 0.059(3) 0.044(3) -0.013(3) 0.008(3) -0.022(3)
C13_3 0.057(4) 0.057(4) 0.053(4) -0.010(3) 0.001(3) -0.021(3)
C14_3 0.055(3) 0.063(4) 0.042(3) -0.008(3) 0.012(3) -0.020(3)
C15_3 0.049(3) 0.066(4) 0.055(4) -0.017(3) 0.009(3) -0.016(3)
C16_3 0.062(4) 0.089(5) 0.052(4) -0.020(3) 0.014(3) -0.028(4)
C17_3 0.085(5) 0.081(5) 0.073(5) -0.036(4) 0.031(4) -0.050(4)
C18_3 0.107(6) 0.090(5) 0.104(6) -0.037(5) 0.047(5) -0.063(5)
C19_3 0.106(6) 0.081(5) 0.102(6) -0.018(4) 0.023(5) -0.061(5)
C20_3 0.127(7) 0.104(6) 0.060(5) -0.028(4) 0.016(5) -0.065(5)
C21_3 0.063(4) 0.055(4) 0.050(4) -0.010(3) -0.001(3) -0.025(3)
C22_3 0.062(4) 0.055(3) 0.038(3) -0.011(3) 0.007(3) -0.025(3)
C23_3 0.066(4) 0.049(3) 0.049(4) -0.018(3) 0.009(3) -0.025(3)
C24_3 0.077(4) 0.051(3) 0.047(3) -0.010(3) 0.006(3) -0.024(3)
C25_3 0.074(4) 0.042(3) 0.049(4) -0.006(3) -0.001(3) -0.012(3)
C26_3 0.064(4) 0.038(3) 0.047(3) -0.010(2) 0.006(3) -0.019(3)
C27_3 0.060(3) 0.042(3) 0.041(3) -0.013(2) 0.002(3) -0.023(3)
C28_3 0.057(3) 0.043(3) 0.042(3) -0.012(2) 0.005(3) -0.022(3)
C29_3 0.049(3) 0.037(3) 0.050(3) -0.015(2) 0.001(3) -0.018(3)
O1_4 0.053(2) 0.040(2) 0.058(2) -0.0096(17) -0.0016(18) -0.0214(18)
N1_4 0.068(3) 0.053(3) 0.097(4) -0.006(3) 0.002(3) -0.038(3)
C1_4 0.057(4) 0.042(3) 0.040(3) -0.009(2) 0.009(3) -0.023(3)
O2_4 0.050(2) 0.0376(19) 0.059(2) -0.0087(16) 0.0005(18) -0.0193(17)
N2_4 0.066(3) 0.047(3) 0.120(5) -0.007(3) -0.001(3) -0.037(3)
C2_4 0.054(3) 0.045(3) 0.047(3) -0.009(2) 0.003(3) -0.027(3)
O3_4 0.0386(19) 0.041(2) 0.058(2) -0.0116(16) 0.0051(17) -0.0190(17)
C3_4 0.078(5) 0.046(3) 0.104(5) -0.005(3) -0.018(4) -0.033(3)
O4_4 0.038(2) 0.0431(19) 0.046(2) -0.0113(16) 0.0070(16) -0.0187(16)
C4_4 0.081(5) 0.055(4) 0.154(8) -0.007(4) -0.042(5) -0.029(4)
O5_4 0.067(3) 0.059(3) 0.175(6) -0.012(3) 0.019(3) -0.036(3)
C5_4 0.094(5) 0.054(4) 0.126(6) -0.010(4) -0.026(5) -0.045(4)
O6_4 0.087(3) 0.064(3) 0.161(5) -0.013(3) 0.016(3) -0.054(3)
C6_4 0.074(4) 0.042(3) 0.069(4) -0.014(3) -0.003(3) -0.024(3)
C7_4 0.051(3) 0.047(3) 0.049(3) -0.015(2) 0.007(3) -0.022(3)
C8_4 0.073(4) 0.050(4) 0.065(4) -0.015(3) 0.006(3) -0.034(3)
C9_4 0.063(4) 0.048(4) 0.070(4) -0.019(3) 0.004(3) -0.032(3)
C10_4 0.063(4) 0.050(3) 0.066(4) -0.016(3) -0.006(3) -0.027(3)
C11_4 0.060(4) 0.049(3) 0.071(4) -0.016(3) 0.003(3) -0.032(3)
C12_4 0.058(4) 0.055(3) 0.066(4) -0.015(3) -0.001(3) -0.032(3)
C13_4 0.058(4) 0.044(3) 0.082(4) -0.006(3) -0.011(3) -0.026(3)
C14_4 0.052(3) 0.049(3) 0.087(5) -0.011(3) 0.003(3) -0.033(3)
C15_4 0.055(3) 0.049(3) 0.079(4) -0.015(3) 0.004(3) -0.029(3)
C16_4 0.071(5) 0.061(4) 0.114(6) -0.009(4) 0.014(4) -0.044(4)
C17_4 0.106(6) 0.065(4) 0.106(6) -0.005(4) 0.014(5) -0.056(4)
C18_4 0.132(8) 0.102(7) 0.167(10) -0.009(6) 0.023(7) -0.091(6)
C19_4 0.138(8) 0.085(6) 0.106(7) -0.017(5) 0.012(6) -0.071(6)
C20_4 0.155(9) 0.101(6) 0.109(7) 0.021(5) -0.031(6) -0.085(7)
C21_4 0.065(4) 0.048(3) 0.066(4) -0.009(3) -0.004(3) -0.035(3)
C22_4 0.062(4) 0.049(3) 0.059(4) -0.007(3) -0.001(3) -0.030(3)
C23_4 0.053(3) 0.048(3) 0.063(4) -0.009(3) -0.008(3) -0.026(3)
C24_4 0.065(4) 0.058(4) 0.076(4) -0.016(3) -0.003(3) -0.034(3)
C25_4 0.069(4) 0.053(4) 0.081(5) -0.027(3) -0.003(3) -0.024(3)
C26_4 0.056(3) 0.052(3) 0.064(4) -0.018(3) -0.003(3) -0.023(3)
C27_4 0.048(3) 0.041(3) 0.039(3) -0.007(2) 0.004(2) -0.020(2)
C28_4 0.053(3) 0.047(3) 0.055(4) -0.012(3) 0.008(3) -0.030(3)
C29_4 0.044(3) 0.042(3) 0.040(3) -0.006(2) 0.002(2) -0.023(3)
O1_6 0.083(3) 0.051(2) 0.040(2) -0.0070(17) -0.008(2) -0.023(2)
C2_6 0.189(11) 0.098(7) 0.115(8) -0.006(6) -0.047(8) -0.046(7)
O1_7 0.0396(19) 0.042(2) 0.060(2) -0.0149(17) 0.0066(17) -0.0133(16)
C2_7 0.062(4) 0.065(4) 0.068(4) -0.022(3) 0.008(3) -0.010(3)
O1_8 0.050(2) 0.057(3) 0.096(4) -0.009(2) -0.001(2) 0.000(2)
C2_8 0.032(3) 0.065(4) 0.047(3) -0.012(3) -0.007(3) 0.020(3)
O1_9 0.058(2) 0.055(2) 0.041(2) -0.0069(17) -0.0058(19) -0.004(2)
C2_9 0.083(5) 0.081(5) 0.076(5) -0.001(4) -0.013(4) -0.028(4)

loop_
_atom_type_symbol
_atom_type_description
_atom_type_scat_dispersion_real
_atom_type_scat_dispersion_imag
_atom_type_scat_source
C C 0.0033 0.0016 'International Tables Vol C Tables 4.2.6.8 and 6.1.1.4'
H H 0.0000 0.0000 'International Tables Vol C Tables 4.2.6.8 and 6.1.1.4'
N N 0.0061 0.0033 'International Tables Vol C Tables 4.2.6.8 and 6.1.1.4'
O O 0.0106 0.0060 'International Tables Vol C Tables 4.2.6.8 and 6.1.1.4'
Cu Cu 0.3201 1.2651 'International Tables Vol C Tables 4.2.6.8 and 6.1.1.4'

loop_
_geom_angle_atom_site_label_1
_geom_angle_atom_site_label_2
_geom_angle_atom_site_label_3
_geom_angle
_geom_angle_site_symmetry_1
_geom_angle_site_symmetry_3
_geom_angle_publ_flag
O4_3 Cu1 O1_3 168.17(14) 2_576 . ?
O4_3 Cu1 O1_4 90.49(15) 2_576 . ?
O1_3 Cu1 O1_4 88.65(15) . . ?
O4_3 Cu1 O4_4_$1 89.93(14) 2_576 2_576 ?
O1_3 Cu1 O4_4_$1 88.75(15) . 2_576 ?
O1_4 Cu1 O4_4_$1 169.34(14) . 2_576 ?
O4_3 Cu1 O1_7 95.42(15) 2_576 . ?
O1_3 Cu1 O1_7 96.41(15) . . ?
O1_4 Cu1 O1_7 93.42(14) . . ?
O4_4 Cu1 O1_7 97.14(14) 2_576 . ?
O4_3 Cu1 Cu2_$1 84.64(11) 2_576 2_576 ?
O1_3 Cu1 Cu2_$1 83.53(11) . 2_576 ?
O1_4 Cu1 Cu2_$1 84.33(11) . 2_576 ?
O4_4 Cu1 Cu2_$1 85.11(10) 2_576 2_576 ?
O1_7 Cu1 Cu2_$1 177.75(10) . 2_576 ?
O3_4 Cu2 O2_4_$1 166.75(15) . 2_576 ?
O3_4 Cu2 O3_3 88.76(15) . . ?
O2_4 Cu2 O3_3 90.93(15) 2_576 . ?
O3_4 Cu2 O2_3_$1 89.46(15) . 2_576 ?
O2_4 Cu2 O2_3_$1 88.16(15) 2_576 2_576 ?
O3_3 Cu2 O2_3_$1 168.27(14) . 2_576 ?
O3_4 Cu2 O1_8 96.42(17) . . ?
O2_4 Cu2 O1_8 96.82(17) 2_576 . ?
O3_3 Cu2 O1_8 92.94(17) . . ?
O2_3 Cu2 O1_8 98.78(17) 2_576 . ?
O3_4 Cu2 Cu1_$1 82.96(10) . 2_576 ?
O2_4 Cu2 Cu1_$1 83.84(11) 2_576 2_576 ?
O3_3 Cu2 Cu1_$1 83.74(11) . 2_576 ?
O2_3 Cu2 Cu1_$1 84.53(11) 2_576 2_576 ?
O1_8 Cu2 Cu1_$1 176.63(13) . 2_576 ?
O1_2 Cu3 O1_1 90.11(16) . . ?
O1_2 Cu3 O4_2_$2 167.99(15) . 2_657 ?
O1_1 Cu3 O4_2_$2 90.29(17) . 2_657 ?
O1_2 Cu3 O4_1_$2 88.48(16) . 2_657 ?
O1_1 Cu3 O4_1_$2 170.15(15) . 2_657 ?
O4_2 Cu3 O4_1_$2 89.08(16) 2_657 2_657 ?
O1_2 Cu3 O1_9 99.81(16) . . ?
O1_1 Cu3 O1_9 91.43(16) . . ?
O4_2 Cu3 O1_9 92.18(16) 2_657 . ?
O4_1 Cu3 O1_9 98.42(15) 2_657 . ?
O1_2 Cu3 Cu4_$2 84.26(11) . 2_657 ?
O1_1 Cu3 Cu4_$2 82.93(12) . 2_657 ?
O4_2 Cu3 Cu4_$2 83.88(11) 2_657 2_657 ?
O4_1 Cu3 Cu4_$2 87.22(11) 2_657 2_657 ?
O1_9 Cu3 Cu4_$2 173.08(11) . 2_657 ?
O3_2 Cu4 O2_2_$2 170.04(14) . 2_657 ?
O3_2 Cu4 O2_1_$2 88.96(15) . 2_657 ?
O2_2 Cu4 O2_1_$2 90.71(15) 2_657 2_657 ?
O3_2 Cu4 O3_1 90.30(15) . . ?
O2_2 Cu4 O3_1 88.01(15) 2_657 . ?
O2_1 Cu4 O3_1 168.27(15) 2_657 . ?
O3_2 Cu4 O1_6 93.98(15) . . ?
O2_2 Cu4 O1_6 95.91(15) 2_657 . ?
O2_1 Cu4 O1_6 98.83(16) 2_657 . ?
O3_1 Cu4 O1_6 92.89(15) . . ?
O3_2 Cu4 Cu3_$2 85.04(11) . 2_657 ?
O2_2 Cu4 Cu3_$2 85.01(10) 2_657 2_657 ?
O2_1 Cu4 Cu3_$2 86.32(11) 2_657 2_657 ?
O3_1 Cu4 Cu3_$2 81.95(10) . 2_657 ?
O1_6 Cu4 Cu3_$2 174.74(12) . 2_657 ?
C1_1 O1_1 Cu3 123.6(4) . . ?
O2_1 C1_1 O1_1 126.3(5) . . ?
O2_1 C1_1 C2_1 117.3(5) . . ?
O1_1 C1_1 C2_1 116.4(5) . . ?
C1_1 O2_1 Cu4_$2 119.3(4) . 2_657 ?
C16_1 N2_1 C14_1 126.8(5) . . ?
C7_1 C2_1 C3_1 120.6(5) . . ?
C7_1 C2_1 C1_1 120.3(5) . . ?
C3_1 C2_1 C1_1 119.1(5) . . ?
C29_1 O3_1 Cu4 125.5(3) . . ?
C2_1 C3_1 C4_1 119.1(6) . . ?
C29_1 O4_1 Cu3_$2 118.2(4) . 2_657 ?
C5_1 C4_1 C3_1 120.7(6) . . ?
C4_1 C5_1 C6_1 120.1(6) . . ?
C16_1 O6_1 C17_1 121.3(5) . . ?
C5_1 C6_1 C7_1 119.7(6) . . ?
C5_1 C6_1 C8_1 121.0(5) . . ?
C7_1 C6_1 C8_1 119.4(5) . . ?
C2_1 C7_1 C6_1 119.8(6) . . ?
C9_1 C8_1 C6_1 178.1(6) . . ?
C8_1 C9_1 C10_1 175.0(6) . . ?
C15_1 C10_1 C11_1 120.4(6) . . ?
C15_1 C10_1 C9_1 121.3(5) . . ?
C11_1 C10_1 C9_1 118.3(5) . . ?
N1_1 C11_1 C12_1 121.3(5) . . ?
N1_1 C11_1 C10_1 119.9(6) . . ?
C12_1 C11_1 C10_1 118.8(5) . . ?
C11_1 C12_1 C13_1 120.6(5) . . ?
C11_1 C12_1 C21_1 120.3(5) . . ?
C13_1 C12_1 C21_1 119.0(6) . . ?
C14_1 C13_1 C12_1 120.2(6) . . ?
C15_1 C14_1 C13_1 119.5(5) . . ?
C15_1 C14_1 N2_1 117.8(5) . . ?
C13_1 C14_1 N2_1 122.6(5) . . ?
C14_1 C15_1 C10_1 120.4(5) . . ?
O5_1 C16_1 N2_1 126.8(6) . . ?
O5_1 C16_1 O6_1 123.8(6) . . ?
N2_1 C16_1 O6_1 109.3(5) . . ?
O6_1 C17_1 C18_1 111.2(5) . . ?
O6_1 C17_1 C20_1 101.8(5) . . ?
C18_1 C17_1 C20_1 109.3(6) . . ?
O6_1 C17_1 C19_1 107.5(5) . . ?
C18_1 C17_1 C19_1 115.0(6) . . ?
C20_1 C17_1 C19_1 111.3(6) . . ?
C22_1 C21_1 C12_1 178.0(7) . . ?
C21_1 C22_1 C23_1 177.7(6) . . ?
C28_1 C23_1 C24_1 118.8(6) . . ?
C28_1 C23_1 C22_1 120.8(6) . . ?
C24_1 C23_1 C22_1 120.4(5) . . ?
C25_1 C24_1 C23_1 119.9(6) . . ?
C24_1 C25_1 C26_1 120.3(7) . . ?
C27_1 C26_1 C25_1 119.9(6) . . ?
C26_1 C27_1 C28_1 119.8(5) . . ?
C26_1 C27_1 C29_1 121.1(5) . . ?
C28_1 C27_1 C29_1 119.0(5) . . ?
C27_1 C28_1 C23_1 121.2(5) . . ?
O3_1 C29_1 O4_1 125.5(5) . . ?
O3_1 C29_1 C27_1 117.8(5) . . ?
O4_1 C29_1 C27_1 116.7(5) . . ?
C1_2 O1_2 Cu3 122.7(3) . . ?
O2_2 C1_2 O1_2 125.8(5) . . ?
O2_2 C1_2 C2_2 118.2(4) . . ?
O1_2 C1_2 C2_2 115.9(5) . . ?
C1_2 O2_2 Cu4_$2 120.8(3) . 2_657 ?
C16_2 N2_2 C14_2 125.6(5) . . ?
C3_2 C2_2 C7_2 119.2(5) . . ?
C3_2 C2_2 C1_2 120.0(5) . . ?
C7_2 C2_2 C1_2 120.8(5) . . ?
C29_2 O3_2 Cu4 121.9(3) . . ?
C2_2 C3_2 C4_2 121.5(5) . . ?
C29_2 O4_2 Cu3_$2 123.2(3) . 2_657 ?
C3_2 C4_2 C5_2 118.6(6) . . ?
C6_2 C5_2 C4_2 120.7(6) . . ?
C16_2 O6_2 C17_2 122.2(5) . . ?
C5_2 C6_2 C7_2 118.9(5) . . ?
C5_2 C6_2 C8_2 119.5(5) . . ?
C7_2 C6_2 C8_2 121.6(5) . . ?
C6_2 C7_2 C2_2 121.1(5) . . ?
C9_2 C8_2 C6_2 175.9(6) . . ?
C8_2 C9_2 C10_2 176.4(6) . . ?
C15_2 C10_2 C11_2 120.3(5) . . ?
C15_2 C10_2 C9_2 121.5(5) . . ?
C11_2 C10_2 C9_2 118.1(5) . . ?
N1_2 C11_2 C10_2 121.0(5) . . ?
N1_2 C11_2 C12_2 120.7(5) . . ?
C10_2 C11_2 C12_2 118.3(5) . . ?
C13_2 C12_2 C11_2 119.3(5) . . ?
C13_2 C12_2 C21_2 121.5(5) . . ?
C11_2 C12_2 C21_2 119.1(5) . . ?
C14_2 C13_2 C12_2 122.3(5) . . ?
C13_2 C14_2 C15_2 118.1(5) . . ?
C13_2 C14_2 N2_2 124.5(5) . . ?
C15_2 C14_2 N2_2 117.4(5) . . ?
C14_2 C15_2 C10_2 121.6(5) . . ?
O5_2 C16_2 O6_2 125.0(6) . . ?
O5_2 C16_2 N2_2 126.6(6) . . ?
O6_2 C16_2 N2_2 108.3(5) . . ?
O6_2 C17_2 C19_2 109.6(7) . . ?
O6_2 C17_2 C20_2 103.6(6) . . ?
C19_2 C17_2 C20_2 113.2(7) . . ?
O6_2 C17_2 C18_2 108.1(7) . . ?
C19_2 C17_2 C18_2 111.7(10) . . ?
C20_2 C17_2 C18_2 110.2(8) . . ?
C22_2 C21_2 C12_2 176.1(5) . . ?
C21_2 C22_2 C23_2 178.1(6) . . ?
C28_2 C23_2 C24_2 117.3(5) . . ?
C28_2 C23_2 C22_2 121.2(5) . . ?
C24_2 C23_2 C22_2 121.5(5) . . ?
C25_2 C24_2 C23_2 121.3(5) . . ?
C24_2 C25_2 C26_2 119.8(5) . . ?
C27_2 C26_2 C25_2 119.9(5) . . ?
C28_2 C27_2 C26_2 120.3(5) . . ?
C28_2 C27_2 C29_2 120.4(5) . . ?
C26_2 C27_2 C29_2 119.2(5) . . ?
C27_2 C28_2 C23_2 121.3(5) . . ?
O4_2 C29_2 O3_2 124.8(5) . . ?
O4_2 C29_2 C27_2 117.8(5) . . ?
O3_2 C29_2 C27_2 117.4(4) . . ?
C1_3 O1_3 Cu1 122.5(3) . . ?
O2_3 C1_3 O1_3 125.8(5) . . ?
O2_3 C1_3 C2_3 118.1(5) . . ?
O1_3 C1_3 C2_3 116.1(5) . . ?
C1_3 O2_3 Cu2_$1 121.0(3) . 2_576 ?
C16_3 N2_3 C14_3 126.5(5) . . ?
C3_3 C2_3 C7_3 119.3(5) . . ?
C3_3 C2_3 C1_3 120.9(5) . . ?
C7_3 C2_3 C1_3 119.8(5) . . ?
C29_3 O3_3 Cu2 122.1(3) . . ?
C4_3 C3_3 C2_3 120.1(6) . . ?
C29_3 O4_3 Cu1_$1 122.0(3) . 2_576 ?
C5_3 C4_3 C3_3 121.0(6) . . ?
C4_3 C5_3 C6_3 120.1(6) . . ?
C16_3 O6_3 C17_3 120.9(5) . . ?
C7_3 C6_3 C5_3 119.1(5) . . ?
C7_3 C6_3 C8_3 121.1(5) . . ?
C5_3 C6_3 C8_3 119.8(6) . . ?
C2_3 C7_3 C6_3 120.4(5) . . ?
C9_3 C8_3 C6_3 178.2(7) . . ?
C8_3 C9_3 C10_3 178.2(7) . . ?
C11_3 C10_3 C15_3 121.4(5) . . ?
C11_3 C10_3 C9_3 119.9(6) . . ?
C15_3 C10_3 C9_3 118.6(5) . . ?
N1_3 C11_3 C10_3 121.1(5) . . ?
N1_3 C11_3 C12_3 121.5(5) . . ?
C10_3 C11_3 C12_3 117.4(6) . . ?
C13_3 C12_3 C11_3 120.6(5) . . ?
C13_3 C12_3 C21_3 121.7(5) . . ?
C11_3 C12_3 C21_3 117.6(5) . . ?
C12_3 C13_3 C14_3 122.2(6) . . ?
C15_3 C14_3 C13_3 117.7(6) . . ?
C15_3 C14_3 N2_3 123.8(5) . . ?
C13_3 C14_3 N2_3 118.5(5) . . ?
C14_3 C15_3 C10_3 120.5(6) . . ?
O5_3 C16_3 N2_3 125.9(6) . . ?
O5_3 C16_3 O6_3 125.4(6) . . ?
N2_3 C16_3 O6_3 108.7(6) . . ?
O6_3 C17_3 C18_3 110.4(6) . . ?
O6_3 C17_3 C20_3 101.4(6) . . ?
C18_3 C17_3 C20_3 110.4(6) . . ?
O6_3 C17_3 C19_3 111.1(6) . . ?
C18_3 C17_3 C19_3 111.9(6) . . ?
C20_3 C17_3 C19_3 111.2(6) . . ?
C22_3 C21_3 C12_3 176.5(7) . . ?
C21_3 C22_3 C23_3 177.4(7) . . ?
C28_3 C23_3 C24_3 119.2(5) . . ?
C28_3 C23_3 C22_3 119.7(5) . . ?
C24_3 C23_3 C22_3 121.1(5) . . ?
C25_3 C24_3 C23_3 120.5(6) . . ?
C24_3 C25_3 C26_3 120.3(5) . . ?
C25_3 C26_3 C27_3 120.0(5) . . ?
C28_3 C27_3 C26_3 119.4(5) . . ?
C28_3 C27_3 C29_3 120.1(5) . . ?
C26_3 C27_3 C29_3 120.5(5) . . ?
C23_3 C28_3 C27_3 120.5(5) . . ?
O4_3 C29_3 O3_3 124.7(5) . . ?
O4_3 C29_3 C27_3 117.5(5) . . ?
O3_3 C29_3 C27_3 117.8(5) . . ?
C1_4 O1_4 Cu1 120.4(3) . . ?
O2_4 C1_4 O1_4 125.2(5) . . ?
O2_4 C1_4 C2_4 117.8(5) . . ?
O1_4 C1_4 C2_4 117.0(5) . . ?
C1_4 O2_4 Cu2_$1 122.9(3) . 2_576 ?
C16_4 N2_4 C14_4 126.2(6) . . ?
C3_4 C2_4 C7_4 120.3(5) . . ?
C3_4 C2_4 C1_4 121.8(5) . . ?
C7_4 C2_4 C1_4 117.9(5) . . ?
C29_4 O3_4 Cu2 123.7(3) . . ?
C2_4 C3_4 C4_4 119.7(6) . . ?
C29_4 O4_4 Cu1_$1 119.6(3) . 2_576 ?
C5_4 C4_4 C3_4 119.8(7) . . ?
C4_4 C5_4 C6_4 121.4(6) . . ?
C16_4 O6_4 C17_4 120.2(6) . . ?
C7_4 C6_4 C5_4 117.9(5) . . ?
C7_4 C6_4 C8_4 119.9(6) . . ?
C5_4 C6_4 C8_4 122.2(6) . . ?
C2_4 C7_4 C6_4 120.8(5) . . ?
C9_4 C8_4 C6_4 177.7(7) . . ?
C8_4 C9_4 C10_4 175.6(7) . . ?
C15_4 C10_4 C11_4 120.8(5) . . ?
C15_4 C10_4 C9_4 120.2(6) . . ?
C11_4 C10_4 C9_4 118.7(5) . . ?
N1_4 C11_4 C10_4 121.4(5) . . ?
N1_4 C11_4 C12_4 120.8(5) . . ?
C10_4 C11_4 C12_4 117.8(5) . . ?
C13_4 C12_4 C21_4 120.4(5) . . ?
C13_4 C12_4 C11_4 120.7(5) . . ?
C21_4 C12_4 C11_4 119.0(5) . . ?
C14_4 C13_4 C12_4 120.2(5) . . ?
C13_4 C14_4 C15_4 119.9(5) . . ?
C13_4 C14_4 N2_4 123.9(5) . . ?
C15_4 C14_4 N2_4 116.2(5) . . ?
C10_4 C15_4 C14_4 120.6(6) . . ?
O5_4 C16_4 N2_4 126.4(6) . . ?
O5_4 C16_4 O6_4 126.1(6) . . ?
N2_4 C16_4 O6_4 107.5(6) . . ?
O6_4 C17_4 C19_4 111.3(6) . . ?
O6_4 C17_4 C20_4 107.1(7) . . ?
C19_4 C17_4 C20_4 116.4(8) . . ?
O6_4 C17_4 C18_4 99.9(6) . . ?
C19_4 C17_4 C18_4 112.7(8) . . ?
C20_4 C17_4 C18_4 108.0(8) . . ?
C22_4 C21_4 C12_4 176.7(7) . . ?
C21_4 C22_4 C23_4 176.8(6) . . ?
C28_4 C23_4 C24_4 117.8(5) . . ?
C28_4 C23_4 C22_4 120.1(5) . . ?
C24_4 C23_4 C22_4 122.1(5) . . ?
C25_4 C24_4 C23_4 120.5(6) . . ?
C24_4 C25_4 C26_4 121.0(6) . . ?
C25_4 C26_4 C27_4 119.3(6) . . ?
C28_4 C27_4 C26_4 120.3(5) . . ?
C28_4 C27_4 C29_4 118.2(5) . . ?
C26_4 C27_4 C29_4 121.5(5) . . ?
C27_4 C28_4 C23_4 121.1(5) . . ?
O3_4 C29_4 O4_4 125.6(5) . . ?
O3_4 C29_4 C27_4 117.1(4) . . ?
O4_4 C29_4 C27_4 117.3(4) . . ?
C2_6 O1_6 Cu4 114.6(4) . . ?
C2_7 O1_7 Cu1 120.8(3) . . ?
C2_8 O1_8 Cu2 135.6(4) . . ?
C2_9 O1_9 Cu3 117.0(4) . . ?

loop_
_geom_bond_atom_site_label_1
_geom_bond_atom_site_label_2
_geom_bond_distance
_geom_bond_site_symmetry_2
_geom_bond_publ_flag
Cu1 O4_3_$1 1.956(3) 2_576 ?
Cu1 O1_3 1.966(4) . ?
Cu1 O1_4 1.971(3) . ?
Cu1 O4_4_$1 1.973(3) 2_576 ?
Cu1 O1_7 2.161(3) . ?
Cu1 Cu2_$1 2.6186(14) 2_576 ?
Cu2 O3_4 1.954(3) . ?
Cu2 O2_4_$1 1.958(4) 2_576 ?
Cu2 O3_3 1.958(4) . ?
Cu2 O2_3_$1 1.981(4) 2_576 ?
Cu2 O1_8 2.137(4) . ?
Cu3 O1_2 1.943(3) . ?
Cu3 O1_1 1.954(4) . ?
Cu3 O4_2_$2 1.964(3) 2_657 ?
Cu3 O4_1_$2 1.971(4) 2_657 ?
Cu3 O1_9 2.146(4) . ?
Cu3 Cu4_$2 2.6028(12) 2_657 ?
Cu4 O3_2 1.957(3) . ?
Cu4 O2_2_$2 1.963(3) 2_657 ?
Cu4 O2_1_$2 1.967(4) 2_657 ?
Cu4 O3_1 1.980(4) . ?
Cu4 O1_6 2.184(4) . ?
O1_1 C1_1 1.265(7) . ?
N1_1 C11_1 1.385(7) . ?
C1_1 O2_1 1.264(7) . ?
C1_1 C2_1 1.508(8) . ?
N2_1 C16_1 1.346(8) . ?
N2_1 C14_1 1.418(7) . ?
C2_1 C7_1 1.375(8) . ?
C2_1 C3_1 1.385(8) . ?
O3_1 C29_1 1.241(6) . ?
C3_1 C4_1 1.393(9) . ?
O4_1 C29_1 1.290(6) . ?
C4_1 C5_1 1.367(9) . ?
O5_1 C16_1 1.213(7) . ?
C5_1 C6_1 1.387(9) . ?
O6_1 C16_1 1.352(7) . ?
O6_1 C17_1 1.472(7) . ?
C6_1 C7_1 1.395(8) . ?
C6_1 C8_1 1.453(9) . ?
C8_1 C9_1 1.188(8) . ?
C9_1 C10_1 1.440(8) . ?
C10_1 C15_1 1.399(8) . ?
C10_1 C11_1 1.403(8) . ?
C11_1 C12_1 1.392(8) . ?
C12_1 C13_1 1.400(8) . ?
C12_1 C21_1 1.427(8) . ?
C13_1 C14_1 1.391(8) . ?
C14_1 C15_1 1.389(8) . ?
C17_1 C18_1 1.488(9) . ?
C17_1 C20_1 1.520(9) . ?
C17_1 C19_1 1.521(10) . ?
C21_1 C22_1 1.208(8) . ?
C22_1 C23_1 1.437(8) . ?
C23_1 C28_1 1.385(8) . ?
C23_1 C24_1 1.397(9) . ?
C24_1 C25_1 1.369(9) . ?
C25_1 C26_1 1.403(9) . ?
C26_1 C27_1 1.361(8) . ?
C27_1 C28_1 1.379(7) . ?
C27_1 C29_1 1.508(8) . ?
O1_2 C1_2 1.269(6) . ?
N1_2 C11_2 1.385(7) . ?
C1_2 O2_2 1.265(6) . ?
C1_2 C2_2 1.496(7) . ?
N2_2 C16_2 1.361(7) . ?
N2_2 C14_2 1.406(7) . ?
C2_2 C3_2 1.354(8) . ?
C2_2 C7_2 1.391(7) . ?
O3_2 C29_2 1.276(6) . ?
C3_2 C4_2 1.389(8) . ?
O4_2 C29_2 1.248(6) . ?
C4_2 C5_2 1.401(9) . ?
O5_2 C16_2 1.182(7) . ?
C5_2 C6_2 1.376(8) . ?
O6_2 C16_2 1.342(7) . ?
O6_2 C17_2 1.461(7) . ?
C6_2 C7_2 1.383(7) . ?
C6_2 C8_2 1.442(8) . ?
C8_2 C9_2 1.180(7) . ?
C9_2 C10_2 1.442(7) . ?
C10_2 C15_2 1.394(7) . ?
C10_2 C11_2 1.402(8) . ?
C11_2 C12_2 1.425(8) . ?
C12_2 C13_2 1.393(7) . ?
C12_2 C21_2 1.428(8) . ?
C13_2 C14_2 1.381(8) . ?
C14_2 C15_2 1.392(7) . ?
C17_2 C19_2 1.463(10) . ?
C17_2 C20_2 1.491(10) . ?
C17_2 C18_2 1.496(13) . ?
C21_2 C22_2 1.188(7) . ?
C22_2 C23_2 1.428(7) . ?
C23_2 C28_2 1.406(7) . ?
C23_2 C24_2 1.408(7) . ?
C24_2 C25_2 1.372(7) . ?
C25_2 C26_2 1.391(7) . ?
C26_2 C27_2 1.385(7) . ?
C27_2 C28_2 1.367(7) . ?
C27_2 C29_2 1.496(7) . ?
O1_3 C1_3 1.270(6) . ?
N1_3 C11_3 1.378(7) . ?
C1_3 O2_3 1.250(6) . ?
C1_3 C2_3 1.477(8) . ?
N2_3 C16_3 1.343(8) . ?
N2_3 C14_3 1.412(7) . ?
C2_3 C3_3 1.396(8) . ?
C2_3 C7_3 1.397(7) . ?
O3_3 C29_3 1.278(6) . ?
C3_3 C4_3 1.377(9) . ?
O4_3 C29_3 1.269(6) . ?
C4_3 C5_3 1.376(9) . ?
O5_3 C16_3 1.217(8) . ?
C5_3 C6_3 1.401(8) . ?
O6_3 C16_3 1.352(8) . ?
O6_3 C17_3 1.486(8) . ?
C6_3 C7_3 1.399(8) . ?
C6_3 C8_3 1.434(8) . ?
C8_3 C9_3 1.193(8) . ?
C9_3 C10_3 1.444(8) . ?
C10_3 C11_3 1.392(8) . ?
C10_3 C15_3 1.402(8) . ?
C11_3 C12_3 1.403(8) . ?
C12_3 C13_3 1.371(8) . ?
C12_3 C21_3 1.432(8) . ?
C13_3 C14_3 1.394(8) . ?
C14_3 C15_3 1.384(8) . ?
C17_3 C18_3 1.514(9) . ?
C17_3 C20_3 1.525(10) . ?
C17_3 C19_3 1.554(10) . ?
C21_3 C22_3 1.200(8) . ?
C22_3 C23_3 1.451(8) . ?
C23_3 C28_3 1.383(8) . ?
C23_3 C24_3 1.406(8) . ?
C24_3 C25_3 1.367(8) . ?
C25_3 C26_3 1.383(8) . ?
C26_3 C27_3 1.403(7) . ?
C27_3 C28_3 1.389(7) . ?
C27_3 C29_3 1.480(8) . ?
O1_4 C1_4 1.277(6) . ?
N1_4 C11_4 1.375(7) . ?
C1_4 O2_4 1.259(6) . ?
C1_4 C2_4 1.499(7) . ?
N2_4 C16_4 1.347(8) . ?
N2_4 C14_4 1.442(7) . ?
C2_4 C3_4 1.382(8) . ?
C2_4 C7_4 1.389(7) . ?
O3_4 C29_4 1.256(6) . ?
C3_4 C4_4 1.391(9) . ?
O4_4 C29_4 1.275(6) . ?
C4_4 C5_4 1.383(9) . ?
O5_4 C16_4 1.198(8) . ?
C5_4 C6_4 1.396(9) . ?
O6_4 C16_4 1.355(8) . ?
O6_4 C17_4 1.485(8) . ?
C6_4 C7_4 1.395(8) . ?
C6_4 C8_4 1.423(8) . ?
C8_4 C9_4 1.197(8) . ?
C9_4 C10_4 1.452(8) . ?
C10_4 C15_4 1.375(8) . ?
C10_4 C11_4 1.400(8) . ?
C11_4 C12_4 1.420(8) . ?
C12_4 C13_4 1.391(8) . ?
C12_4 C21_4 1.406(9) . ?
C13_4 C14_4 1.371(8) . ?
C14_4 C15_4 1.400(8) . ?
C17_4 C19_4 1.498(11) . ?
C17_4 C20_4 1.530(11) . ?
C17_4 C18_4 1.558(11) . ?
C21_4 C22_4 1.229(8) . ?
C22_4 C23_4 1.414(8) . ?
C23_4 C28_4 1.403(7) . ?
C23_4 C24_4 1.411(8) . ?
C24_4 C25_4 1.378(9) . ?
C25_4 C26_4 1.383(8) . ?
C26_4 C27_4 1.393(8) . ?
C27_4 C28_4 1.380(7) . ?
C27_4 C29_4 1.492(7) . ?
O1_6 C2_6 1.471(10) . ?
O1_7 C2_7 1.428(7) . ?
O1_8 C2_8 1.437(7) . ?
O1_9 C2_9 1.371(8) . ?
